data_7159764
loop_
_publ_author_name
'Dalal, Arup'
'Bodak, Subhankar'
'Babu, Srinivasarao Arulananda'

_publ_section_title
;
 Picolinamide-assisted ortho-C--H functionalization of pyrenylglycine
 derivatives using aryl iodides
;
_journal_issue 6
_journal_name_full 'Organic &amp; Biomolecular Chemistry'
_journal_page_first 1279
_journal_page_last 1298
_journal_paper_doi 10.1039/D3OB01731A
_journal_volume 22
_journal_year 2024
_chemical_formula_moiety 'C34 H28 Br N3 O2'
_chemical_formula_sum 'C34 H28 Br N3 O2'
_chemical_formula_weight 590.50
_chemical_name_systematic C34H28BrN3O2
_space_group_crystal_system triclinic
_space_group_IT_number 2
_space_group_name_Hall '-P 1'
_space_group_name_H-M_alt 'P -1'
_atom_sites_solution_hydrogens mixed
_atom_sites_solution_primary dual
_audit_creation_date 2023-07-31
_audit_creation_method
;
Olex2 1.5
(compiled 2022.04.07 svn.rca3783a0 for OlexSys, GUI svn.r6498)
;
_audit_update_record
;
2023-09-12 deposited with the CCDC.	2024-01-11 downloaded from the CCDC.
;
_cell_angle_alpha 61.325(17)
_cell_angle_beta 89.722(15)
_cell_angle_gamma 89.850(15)
_cell_formula_units_Z 4
_cell_length_a 9.6137(19)
_cell_length_b 18.354(3)
_cell_length_c 18.491(3)
_cell_measurement_reflns_used 7051
_cell_measurement_temperature 293
_cell_measurement_theta_max 28.4440
_cell_measurement_theta_min 3.0370
_cell_volume 2862.5(10)
_computing_cell_refinement 'CrystalClear-SM Expert 2.0 r7 (Rigaku, 2011)'
_computing_data_collection 'CrystalClear-SM Expert 2.0 r7 (Rigaku, 2011)'
_computing_data_reduction 'CrystalClear-SM Expert 2.0 r7 (Rigaku, 2011)'
_computing_molecular_graphics 'Olex2 1.5 (Dolomanov et al., 2009)'
_computing_publication_material 'Olex2 1.5 (Dolomanov et al., 2009)'
_computing_structure_refinement 'SHELXL 2018/3 (Sheldrick, 2015)'
_computing_structure_solution 'SHELXT 2018/2 (Sheldrick, 2018)'
_diffrn_ambient_temperature 293
_diffrn_detector CCD
_diffrn_detector_area_resol_mean 28.5714
_diffrn_detector_type 'Rigaku Saturn724+'
_diffrn_measured_fraction_theta_full 0.974
_diffrn_measured_fraction_theta_max 0.808
_diffrn_measurement_details
;
List of Runs (angles in degrees, time in seconds):

  # Type    Start    End  Width  t~exp~   \w     \q     \k     \f   Frames
#--------------------------------------------------------------------------
  1  \w    -69.00 118.80   0.30   40.00    --   29.89  54.00-180.00  626
  2  \w    -69.00  72.00   0.30   40.00    --   29.89  54.00 -30.00  470
;
_diffrn_measurement_device 'AFC12 (Right): Kappa 3 circle'
_diffrn_measurement_device_type 'Rigaku Saturn724+ (2x2 bin mode)'
_diffrn_measurement_method 'profile data from \w-scans'
_diffrn_measurement_specimen_support 'Mitegen 50um'
_diffrn_orient_matrix_type 'CrysAlisPro convention (1999,Acta A55,543-557)'
_diffrn_orient_matrix_UB_11 -0.0178266000
_diffrn_orient_matrix_UB_12 0.0373430000
_diffrn_orient_matrix_UB_13 -0.0359184000
_diffrn_orient_matrix_UB_21 0.0458735000
_diffrn_orient_matrix_UB_22 0.0221728000
_diffrn_orient_matrix_UB_23 0.0114560000
_diffrn_orient_matrix_UB_31 0.0551060000
_diffrn_orient_matrix_UB_32 -0.0074756000
_diffrn_orient_matrix_UB_33 -0.0223166000
_diffrn_radiation_collimation 0.3
_diffrn_radiation_monochromator Confocal
_diffrn_radiation_probe x-ray
_diffrn_radiation_type 'Mo K\a'
_diffrn_radiation_wavelength 0.71073
_diffrn_reflns_av_R_equivalents 0.0238
_diffrn_reflns_av_unetI/netI 0.0689
_diffrn_reflns_Laue_measured_fraction_full 0.974
_diffrn_reflns_Laue_measured_fraction_max 0.808
_diffrn_reflns_limit_h_max 13
_diffrn_reflns_limit_h_min -14
_diffrn_reflns_limit_k_max 26
_diffrn_reflns_limit_k_min -19
_diffrn_reflns_limit_l_max 27
_diffrn_reflns_limit_l_min -21
_diffrn_reflns_number 24030
_diffrn_reflns_point_group_measured_fraction_full 0.974
_diffrn_reflns_point_group_measured_fraction_max 0.808
_diffrn_reflns_theta_full 25.242
_diffrn_reflns_theta_max 32.723
_diffrn_reflns_theta_min 3.028
_diffrn_source 'Rotating Anode'
_diffrn_source_current 24.0
_diffrn_source_power 1.2
_diffrn_source_target Mo
_diffrn_source_type 'Rotating Anode'
_diffrn_source_voltage 50.0
_exptl_absorpt_coefficient_mu 1.472
_exptl_absorpt_correction_T_max 1.00000
_exptl_absorpt_correction_T_min 0.57875
_exptl_absorpt_correction_type multi-scan
_exptl_absorpt_process_details
;
CrysAlisPro 1.171.39.35c (Rigaku Oxford Diffraction, 2017)
Empirical absorption correction using spherical harmonics,
 implemented in SCALE3 ABSPACK scaling algorithm.
;
_exptl_crystal_colour 'dull brownish brown'
_exptl_crystal_colour_lustre dull
_exptl_crystal_colour_modifier brownish
_exptl_crystal_colour_primary brown
_exptl_crystal_density_diffrn 1.370
_exptl_crystal_description block
_exptl_crystal_F_000 1216
_exptl_crystal_size_max 0.5
_exptl_crystal_size_mid 0.5
_exptl_crystal_size_min 0.4
_refine_diff_density_max 0.717
_refine_diff_density_min -0.756
_refine_diff_density_rms 0.059
_refine_ls_extinction_method none
_refine_ls_goodness_of_fit_ref 1.000
_refine_ls_hydrogen_treatment mixed
_refine_ls_matrix_type full
_refine_ls_number_parameters 743
_refine_ls_number_reflns 17050
_refine_ls_number_restraints 0
_refine_ls_restrained_S_all 1.000
_refine_ls_R_factor_all 0.1263
_refine_ls_R_factor_gt 0.0597
_refine_ls_shift/su_max 0.001
_refine_ls_shift/su_mean 0.000
_refine_ls_structure_factor_coef Fsqd
_refine_ls_weighting_details 'w=1/[\s^2^(Fo^2^)+(0.0870P)^2^] where P=(Fo^2^+2Fc^2^)/3'
_refine_ls_weighting_scheme calc
_refine_ls_wR_factor_gt 0.1582
_refine_ls_wR_factor_ref 0.2088
_reflns_Friedel_coverage 0.000
_reflns_number_gt 8340
_reflns_number_total 17050
_reflns_threshold_expression 'I > 2\s(I)'
_cod_data_source_file d3ob01731a2.cif
_cod_data_source_block exp_603
_cod_depositor_comments 'Adding full bibliography for 7159764.cif.'
_cod_database_code 7159764
_shelx_shelxl_version_number 2018/3
_shelx_space_group_comment
;
The symmetry employed for this shelxl refinement is uniquely defined
by the following loop, which should always be used as a source of
symmetry information in preference to the above space-group names.
They are only intended as comments.
;
_shelx_estimated_absorpt_t_max 0.591
_shelx_estimated_absorpt_t_min 0.527
_olex2_refinement_description
;
1. Fixed Uiso
 At 1.2 times of:
  All C(H) groups
 At 1.5 times of:
  All C(H,H,H) groups
2.a Ternary CH refined with riding coordinates:
 C00P(H00P), C00Q(H00Q)
2.b Aromatic/amide H refined with riding coordinates:
 C00O(H00O), C00U(H00U), C00Y(H00Y), C00Z(H00Z), C012(H012), C013(H013),
 C016(H016), C017(H017), C019(H019), C01A(H01A), C01D(H01D), C01F(H01F),
 C01H(H01H), C01I(H01I), C01K(H01K), C01L(H01L), C01M(H01M), C01O(H01O),
 C01P(H01P), C01Q(H01Q), C01R(H01R), C01S(H01S), C01T(H01T), C01U(H01U),
 C01V(H01V), C01W(H01W), C01X(H01X), C01Y(H01Y), C01Z(H01Z), C021(H021),
 C023(H023), C024(H024)
2.c Idealised Me refined as rotating group:
 C020(H02A,H02B,H02C), C022(H02J,H02K,H02L), C025(H02D,H02E,H02F), C026(H02M,
 H02N,H02O), C027(H02G,H02H,H02I), C028(H02P,H02Q,H02R)
;
_olex2_submission_original_sample_id exp_603
_olex2_submission_special_instructions 'No special instructions were received'
_oxdiff_exptl_absorpt_empirical_details
;
Empirical correction (ABSPACK) includes:
- Absorption correction using spherical harmonics
- Frame scaling
;
_oxdiff_exptl_absorpt_empirical_full_max 1.551
_oxdiff_exptl_absorpt_empirical_full_min 0.778

loop_
_space_group_symop_operation_xyz
'x, y, z'
'-x, -y, -z'

loop_
_atom_site_label
_atom_site_type_symbol
_atom_site_fract_x
_atom_site_fract_y
_atom_site_fract_z
_atom_site_U_iso_or_equiv
_atom_site_adp_type
_atom_site_occupancy
_atom_site_site_symmetry_order
_atom_site_calc_flag
_atom_site_refinement_flags_posn
_atom_site_refinement_flags_adp
_atom_site_refinement_flags_occupancy
_atom_site_disorder_assembly
_atom_site_disorder_group
Br01 Br 0.41556(4) 0.33485(3) 0.54608(3) 0.08823(18) Uani 1 1 d . . . . .
Br02 Br 1.08452(4) 0.83475(3) 0.04620(3) 0.08827(17) Uani 1 1 d . . . . .
O003 O 0.5838(2) 0.88525(16) 0.34531(15) 0.0654(6) Uani 1 1 d . . . . .
O004 O 1.0227(2) 1.02322(16) 0.31681(14) 0.0647(6) Uani 1 1 d . . . . .
O005 O 0.4775(2) 0.52312(16) 0.81724(14) 0.0667(6) Uani 1 1 d . . . . .
O006 O 0.9162(2) 0.38508(16) 0.84496(14) 0.0651(6) Uani 1 1 d . . . . .
N007 N 0.7728(3) 0.95659(18) 0.34824(15) 0.0521(6) Uani 1 1 d . . . . .
N008 N 0.7275(3) 0.45661(18) 0.84788(15) 0.0510(6) Uani 1 1 d . . . . .
N009 N 0.6977(3) 0.94260(19) 0.49211(16) 0.0630(7) Uani 1 1 d . . . . .
N00A N 0.8030(3) 0.44233(19) 0.99202(16) 0.0628(7) Uani 1 1 d . . . . .
N00B N 0.4415(3) 0.5064(2) 0.70571(18) 0.0625(8) Uani 1 1 d . . . . .
N00C N 1.0592(3) 1.0063(2) 0.20598(18) 0.0608(8) Uani 1 1 d . . . . .
C00D C 0.7256(3) 0.40689(19) 0.65383(17) 0.0461(6) Uani 1 1 d . . . . .
C00E C 0.7789(3) 0.48925(18) 0.63994(16) 0.0440(6) Uani 1 1 d . . . . .
C00F C 0.9819(3) 1.00293(18) 0.26730(17) 0.0466(6) Uani 1 1 d . . . . .
C00G C 0.7508(3) 0.52062(17) 0.69425(16) 0.0415(6) Uani 1 1 d . . . . .
C00H C 0.7211(3) 0.98906(18) 0.14020(16) 0.0439(6) Uani 1 1 d . . . . .
C00I C 0.7752(3) 0.90693(19) 0.15356(17) 0.0457(6) Uani 1 1 d . . . . .
C00J C 0.7491(3) 1.02043(18) 0.19443(16) 0.0428(6) Uani 1 1 d . . . . .
C00K C 0.5176(3) 0.50275(18) 0.76749(17) 0.0463(6) Uani 1 1 d . . . . .
C00L C 0.7009(3) 1.10081(18) 0.17497(16) 0.0426(6) Uani 1 1 d . . . . .
C00M C 0.6163(3) 0.90429(19) 0.46255(18) 0.0503(7) Uani 1 1 d . . . . .
C00N C 0.7988(3) 0.60101(18) 0.67509(16) 0.0440(6) Uani 1 1 d . . . . .
C00O C 0.6172(3) 0.40604(19) 0.60409(18) 0.0509(7) Uani 1 1 d . . . . .
H00O H 0.578354 0.455737 0.564725 0.061 Uiso 1 1 calc R U . . .
C00P C 0.6656(3) 0.46732(18) 0.77266(16) 0.0439(6) Uani 1 1 d . . . . .
H00P H 0.655625 0.412080 0.777372 0.053 Uiso 1 1 calc R U . . .
C00Q C 0.8349(3) 0.96797(18) 0.27205(16) 0.0442(6) Uani 1 1 d . . . . .
H00Q H 0.845585 0.912765 0.276705 0.053 Uiso 1 1 calc R U . . .
C00R C 0.8830(3) 0.40438(19) 0.96263(18) 0.0502(7) Uani 1 1 d . . . . .
C00S C 0.8780(3) 0.64804(19) 0.60181(17) 0.0485(7) Uani 1 1 d . . . . .
C00T C 0.6554(3) 0.91365(19) 0.37958(18) 0.0493(7) Uani 1 1 d . . . . .
C00U C 0.8822(3) 0.90610(19) 0.10376(18) 0.0496(6) Uani 1 1 d . . . . .
H00U H 0.920166 0.955845 0.063765 0.060 Uiso 1 1 calc R U . . .
C00V C 0.8453(3) 0.41381(18) 0.87985(17) 0.0480(6) Uani 1 1 d . . . . .
C00W C 0.6219(3) 1.14817(19) 0.10203(18) 0.0473(6) Uani 1 1 d . . . . .
C00X C 0.9038(3) 0.6161(2) 0.54693(17) 0.0515(7) Uani 1 1 d . . . . .
C00Y C 0.6467(3) 1.0377(2) 0.06754(18) 0.0518(7) Uani 1 1 d . . . . .
H00Y H 0.630663 1.016372 0.031719 0.062 Uiso 1 1 calc R U . . .
C00Z C 0.8525(3) 0.5374(2) 0.56745(18) 0.0535(7) Uani 1 1 d . . . . .
H00Z H 0.868127 0.516382 0.531287 0.064 Uiso 1 1 calc R U . . .
C010 C 0.5678(3) 0.3313(2) 0.61342(19) 0.0537(7) Uani 1 1 d . . . . .
C011 C 0.9342(3) 0.72757(19) 0.5831(2) 0.0570(8) Uani 1 1 d . . . . .
C012 C 0.7689(3) 0.6396(2) 0.72523(19) 0.0559(7) Uani 1 1 d . . . . .
H012 H 0.710910 0.612645 0.770910 0.067 Uiso 1 1 calc R U . . .
C013 C 0.8783(4) 0.7571(2) 0.1693(2) 0.0602(8) Uani 1 1 d . . . . .
H013 H 0.912282 0.707614 0.173724 0.072 Uiso 1 1 calc R U . . .
C014 C 0.5962(3) 1.1159(2) 0.04685(18) 0.0528(7) Uani 1 1 d . . . . .
C015 C 0.9327(3) 0.8317(2) 0.11326(19) 0.0538(7) Uani 1 1 d . . . . .
C016 C 0.7310(3) 1.1397(2) 0.22573(19) 0.0552(7) Uani 1 1 d . . . . .
H016 H 0.788571 1.112754 0.271315 0.066 Uiso 1 1 calc R U . . .
C017 C 0.6215(3) 0.2566(2) 0.6699(2) 0.0605(8) Uani 1 1 d . . . . .
H017 H 0.587297 0.207042 0.674915 0.073 Uiso 1 1 calc R U . . .
C018 C 0.5657(3) 1.22730(19) 0.0835(2) 0.0563(8) Uani 1 1 d . . . . .
C019 C 0.7797(4) 0.3310(2) 0.7119(2) 0.0643(9) Uani 1 1 d . . . . .
H019 H 0.851297 0.329755 0.746144 0.077 Uiso 1 1 calc R U . . .
C01A C 0.7202(4) 0.8312(2) 0.2117(2) 0.0661(9) Uani 1 1 d . . . . .
H01A H 0.648133 0.830274 0.245872 0.079 Uiso 1 1 calc R U . . .
C01B C 0.5886(4) 1.2592(2) 0.1388(2) 0.0646(9) Uani 1 1 d . . . . .
C01C C 0.9112(4) 0.7596(2) 0.6384(2) 0.0654(9) Uani 1 1 d . . . . .
C01D C 0.8232(4) 0.7140(2) 0.7074(2) 0.0637(9) Uani 1 1 d . . . . .
H01D H 0.801922 0.736482 0.741727 0.076 Uiso 1 1 calc R U . . .
C01E C 0.2989(3) 0.5392(3) 0.6825(2) 0.0627(9) Uani 1 1 d . . . . .
C01F C 0.6646(4) 0.9349(3) 0.5659(2) 0.0749(11) Uani 1 1 d . . . . .
H01F H 0.720817 0.960826 0.587572 0.090 Uiso 1 1 calc R U . . .
C01G C 1.0144(4) 0.7733(2) 0.5115(2) 0.0691(10) Uani 1 1 d . . . . .
C01H C 0.6764(4) 1.2142(2) 0.2076(2) 0.0642(9) Uani 1 1 d . . . . .
H01H H 0.697232 1.237014 0.241575 0.077 Uiso 1 1 calc R U . . .
C01I C 0.9814(4) 0.6658(3) 0.4726(2) 0.0712(10) Uani 1 1 d . . . . .
H01I H 0.996261 0.646173 0.435265 0.085 Uiso 1 1 calc R U . . .
C01J C 1.2007(3) 1.0391(3) 0.1829(2) 0.0631(9) Uani 1 1 d . . . . .
C01K C 0.5189(4) 1.1660(3) -0.0279(2) 0.0721(10) Uani 1 1 d . . . . .
H01K H 0.504847 1.146687 -0.065529 0.087 Uiso 1 1 calc R U . . .
C01L C 0.8355(4) 0.4351(3) 1.0659(2) 0.0753(10) Uani 1 1 d . . . . .
H01L H 0.779250 0.461310 1.087535 0.090 Uiso 1 1 calc R U . . .
C01M C 0.5514(5) 0.8906(3) 0.6109(2) 0.0815(12) Uani 1 1 d . . . . .
H01M H 0.530880 0.887336 0.661601 0.098 Uiso 1 1 calc R U . . .
C01N C 0.4857(4) 1.2733(2) 0.0120(2) 0.0683(9) Uani 1 1 d . . . . .
C01O C 1.0332(4) 0.7408(3) 0.4563(2) 0.0820(12) Uani 1 1 d . . . . .
H01O H 1.082380 0.771847 0.407512 0.098 Uiso 1 1 calc R U . . .
C01P C 0.7711(4) 0.7573(2) 0.2193(2) 0.0699(10) Uani 1 1 d . . . . .
H01P H 0.732791 0.707195 0.258498 0.084 Uiso 1 1 calc R U . . .
C01Q C 0.4667(4) 1.2408(3) -0.0434(2) 0.0829(12) Uani 1 1 d . . . . .
H01Q H 0.417096 1.271840 -0.091750 0.099 Uiso 1 1 calc R U . . .
C01R C 0.7284(4) 0.2571(2) 0.7194(2) 0.0708(10) Uani 1 1 d . . . . .
H01R H 0.766609 0.206982 0.758474 0.085 Uiso 1 1 calc R U . . .
C01S C 0.9487(5) 0.3904(3) 1.1107(2) 0.0852(12) Uani 1 1 d . . . . .
H01S H 0.968496 0.387018 1.161450 0.102 Uiso 1 1 calc R U . . .
C01T C 0.5013(4) 0.8576(3) 0.5043(2) 0.0778(11) Uani 1 1 d . . . . .
H01T H 0.447307 0.831258 0.482138 0.093 Uiso 1 1 calc R U . . .
C01U C 0.9989(4) 0.3579(3) 1.0037(2) 0.0770(11) Uani 1 1 d . . . . .
H01U H 1.053137 0.332056 0.980883 0.092 Uiso 1 1 calc R U . . .
C01V C 0.4694(5) 0.8513(3) 0.5801(3) 0.0939(14) Uani 1 1 d . . . . .
H01V H 0.392655 0.820654 0.609856 0.113 Uiso 1 1 calc R U . . .
C01W C 0.4242(4) 1.3491(3) -0.0028(3) 0.0911(14) Uani 1 1 d . . . . .
H01W H 0.370597 1.379348 -0.049651 0.109 Uiso 1 1 calc R U . . .
C01X C 1.0748(5) 0.8482(3) 0.4973(3) 0.0909(14) Uani 1 1 d . . . . .
H01X H 1.128039 0.878435 0.450095 0.109 Uiso 1 1 calc R U . . .
C01Y C 0.5241(5) 1.3346(2) 0.1224(3) 0.0861(12) Uani 1 1 d . . . . .
H01Y H 0.535472 1.355209 0.159114 0.103 Uiso 1 1 calc R U . . .
C01Z C 0.4450(5) 1.3780(3) 0.0534(4) 0.0992(15) Uani 1 1 d . . . . .
H01Z H 0.404201 1.427776 0.043909 0.119 Uiso 1 1 calc R U . . .
C020 C 0.1994(4) 0.4903(4) 0.7541(3) 0.1001(15) Uani 1 1 d . . . . .
H02A H 0.106007 0.509297 0.737387 0.150 Uiso 1 1 calc R U . . .
H02B H 0.224024 0.498603 0.799946 0.150 Uiso 1 1 calc R U . . .
H02C H 0.205684 0.432339 0.770179 0.150 Uiso 1 1 calc R U . . .
C021 C 0.9764(5) 0.8345(3) 0.6220(3) 0.0864(13) Uani 1 1 d . . . . .
H021 H 0.965227 0.855132 0.658834 0.104 Uiso 1 1 calc R U . . .
C022 C 1.2997(4) 0.9905(4) 0.2540(3) 0.1011(15) Uani 1 1 d . . . . .
H02J H 1.278251 1.001483 0.298637 0.152 Uiso 1 1 calc R U . . .
H02K H 1.393664 1.007218 0.235931 0.152 Uiso 1 1 calc R U . . .
H02L H 1.289708 0.932232 0.272297 0.152 Uiso 1 1 calc R U . . .
C023 C 1.0319(5) 0.3510(3) 1.0798(3) 0.0929(14) Uani 1 1 d . . . . .
H023 H 1.108667 0.320337 1.109124 0.111 Uiso 1 1 calc R U . . .
C024 C 1.0564(5) 0.8778(3) 0.5525(4) 0.0991(16) Uani 1 1 d . . . . .
H024 H 1.098334 0.927349 0.542611 0.119 Uiso 1 1 calc R U . . .
C025 C 0.2573(4) 0.5246(4) 0.6118(3) 0.119(2) Uani 1 1 d . . . . .
H02D H 0.288288 0.470557 0.622457 0.178 Uiso 1 1 calc R U . . .
H02E H 0.299176 0.566107 0.561701 0.178 Uiso 1 1 calc R U . . .
H02F H 0.157871 0.527720 0.606253 0.178 Uiso 1 1 calc R U . . .
C026 C 1.2422(4) 1.0246(5) 0.1110(3) 0.124(2) Uani 1 1 d . . . . .
H02M H 1.207572 0.971695 0.120646 0.186 Uiso 1 1 calc R U . . .
H02N H 1.341749 1.025358 0.106384 0.186 Uiso 1 1 calc R U . . .
H02O H 1.203412 1.067677 0.060916 0.186 Uiso 1 1 calc R U . . .
C027 C 0.2977(5) 0.6301(3) 0.6593(4) 0.122(2) Uani 1 1 d . . . . .
H02G H 0.203369 0.649217 0.653642 0.182 Uiso 1 1 calc R U . . .
H02H H 0.346214 0.661330 0.608009 0.182 Uiso 1 1 calc R U . . .
H02I H 0.342901 0.637404 0.701575 0.182 Uiso 1 1 calc R U . . .
C028 C 1.2023(5) 1.1298(3) 0.1582(4) 0.1158(18) Uani 1 1 d . . . . .
H02P H 1.140602 1.159188 0.112515 0.174 Uiso 1 1 calc R U . . .
H02Q H 1.294985 1.151086 0.142365 0.174 Uiso 1 1 calc R U . . .
H02R H 1.172342 1.137232 0.203825 0.174 Uiso 1 1 calc R U . . .
H007 H 0.810(3) 0.975(2) 0.373(2) 0.053(10) Uiso 1 1 d . . . . .
H008 H 0.689(3) 0.467(2) 0.8754(19) 0.046(9) Uiso 1 1 d . . . . .
H00C H 1.031(4) 0.986(2) 0.185(2) 0.056(11) Uiso 1 1 d . . . . .
H00B H 0.471(4) 0.490(3) 0.683(2) 0.075(14) Uiso 1 1 d . . . . .

loop_
_atom_site_aniso_label
_atom_site_aniso_U_11
_atom_site_aniso_U_22
_atom_site_aniso_U_33
_atom_site_aniso_U_23
_atom_site_aniso_U_13
_atom_site_aniso_U_12
Br01 0.0833(3) 0.0712(3) 0.1049(3) -0.0377(2) -0.0422(2) 0.0009(2)
Br02 0.0834(3) 0.0707(3) 0.1045(3) -0.0374(2) 0.0393(2) 0.0061(2)
O003 0.0564(13) 0.0731(16) 0.0725(14) -0.0396(13) 0.0120(11) -0.0198(12)
O004 0.0588(13) 0.0843(18) 0.0643(13) -0.0463(13) 0.0081(10) -0.0159(12)
O005 0.0595(13) 0.0880(18) 0.0658(13) -0.0477(14) -0.0100(10) 0.0259(12)
O006 0.0599(13) 0.0748(16) 0.0686(13) -0.0410(13) -0.0134(11) 0.0269(11)
N007 0.0504(14) 0.0619(17) 0.0439(12) -0.0252(13) 0.0085(10) -0.0141(12)
N008 0.0507(14) 0.0608(17) 0.0400(12) -0.0229(12) -0.0065(10) 0.0176(12)
N009 0.0603(16) 0.0702(19) 0.0532(14) -0.0254(14) 0.0094(12) -0.0060(14)
N00A 0.0621(16) 0.0707(19) 0.0516(14) -0.0260(14) -0.0089(12) 0.0143(14)
N00B 0.0407(14) 0.099(2) 0.0617(16) -0.0493(18) -0.0081(11) 0.0179(14)
N00C 0.0413(13) 0.092(2) 0.0622(16) -0.0476(17) 0.0053(11) -0.0099(14)
C00D 0.0477(14) 0.0500(17) 0.0455(13) -0.0269(13) -0.0033(11) 0.0081(12)
C00E 0.0387(13) 0.0509(16) 0.0447(13) -0.0247(13) -0.0081(10) 0.0108(11)
C00F 0.0461(14) 0.0481(17) 0.0441(14) -0.0208(13) -0.0002(11) -0.0021(12)
C00G 0.0392(13) 0.0392(14) 0.0453(13) -0.0195(12) -0.0090(10) 0.0083(10)
C00H 0.0421(13) 0.0474(16) 0.0432(13) -0.0225(12) 0.0050(10) -0.0030(11)
C00I 0.0468(14) 0.0471(16) 0.0480(14) -0.0265(13) 0.0003(11) -0.0025(12)
C00J 0.0398(13) 0.0450(16) 0.0428(13) -0.0205(12) 0.0059(10) -0.0015(11)
C00K 0.0457(14) 0.0430(16) 0.0459(14) -0.0179(12) 0.0014(11) 0.0062(11)
C00L 0.0398(13) 0.0417(15) 0.0455(13) -0.0203(12) 0.0108(10) -0.0041(11)
C00M 0.0511(16) 0.0419(16) 0.0508(15) -0.0167(13) 0.0066(12) 0.0016(12)
C00N 0.0411(13) 0.0446(15) 0.0437(13) -0.0190(12) -0.0094(11) 0.0083(11)
C00O 0.0523(16) 0.0479(17) 0.0533(16) -0.0248(14) -0.0066(12) 0.0053(13)
C00P 0.0449(14) 0.0429(15) 0.0445(13) -0.0214(12) -0.0053(11) 0.0094(11)
C00Q 0.0446(14) 0.0434(15) 0.0409(13) -0.0175(12) 0.0019(10) -0.0003(11)
C00R 0.0521(16) 0.0420(16) 0.0482(15) -0.0149(13) -0.0066(12) 0.0020(12)
C00S 0.0380(13) 0.0532(17) 0.0508(15) -0.0222(14) -0.0112(11) 0.0052(12)
C00T 0.0471(15) 0.0428(16) 0.0521(15) -0.0181(13) 0.0029(12) 0.0006(12)
C00U 0.0497(15) 0.0442(16) 0.0524(15) -0.0212(13) 0.0019(12) 0.0040(12)
C00V 0.0483(15) 0.0396(15) 0.0504(15) -0.0170(13) -0.0054(12) 0.0052(12)
C00W 0.0374(13) 0.0497(17) 0.0534(15) -0.0239(13) 0.0086(11) 0.0010(12)
C00X 0.0482(15) 0.0529(18) 0.0454(14) -0.0172(13) -0.0029(12) 0.0022(13)
C00Y 0.0493(16) 0.064(2) 0.0482(15) -0.0314(15) -0.0027(12) 0.0000(14)
C00Z 0.0510(16) 0.068(2) 0.0510(16) -0.0364(16) -0.0028(12) 0.0114(14)
C010 0.0517(16) 0.0522(18) 0.0589(17) -0.0281(15) -0.0082(13) 0.0045(13)
C011 0.0496(16) 0.0418(16) 0.0634(18) -0.0122(14) -0.0166(14) 0.0017(13)
C012 0.0620(18) 0.0556(19) 0.0522(16) -0.0276(15) -0.0103(14) 0.0093(15)
C013 0.069(2) 0.0484(19) 0.0634(19) -0.0271(16) 0.0047(15) 0.0027(15)
C014 0.0436(15) 0.0548(18) 0.0509(15) -0.0181(14) -0.0009(12) 0.0013(13)
C015 0.0499(16) 0.0565(19) 0.0572(17) -0.0292(15) 0.0024(13) 0.0020(14)
C016 0.0600(18) 0.0567(19) 0.0548(17) -0.0314(15) 0.0087(13) -0.0034(15)
C017 0.063(2) 0.0489(18) 0.070(2) -0.0292(16) -0.0055(16) 0.0005(15)
C018 0.0485(16) 0.0413(16) 0.0631(18) -0.0123(14) 0.0138(13) 0.0013(12)
C019 0.069(2) 0.058(2) 0.070(2) -0.0347(18) -0.0274(16) 0.0183(16)
C01A 0.071(2) 0.061(2) 0.072(2) -0.0358(18) 0.0242(17) -0.0104(17)
C01B 0.064(2) 0.0460(19) 0.079(2) -0.0266(17) 0.0236(17) -0.0005(15)
C01C 0.063(2) 0.0469(19) 0.086(2) -0.0312(18) -0.0219(18) 0.0039(15)
C01D 0.080(2) 0.0496(19) 0.072(2) -0.0379(18) -0.0190(18) 0.0108(17)
C01E 0.0431(16) 0.086(3) 0.0600(18) -0.0355(18) -0.0067(13) 0.0093(16)
C01F 0.085(3) 0.089(3) 0.059(2) -0.043(2) 0.0130(18) -0.008(2)
C01G 0.0553(19) 0.058(2) 0.073(2) -0.0147(18) -0.0116(16) -0.0012(16)
C01H 0.077(2) 0.059(2) 0.066(2) -0.0381(18) 0.0153(17) -0.0010(17)
C01I 0.067(2) 0.079(3) 0.0585(19) -0.0256(19) 0.0056(16) 0.0050(19)
C01J 0.0432(16) 0.085(3) 0.0652(19) -0.0397(19) 0.0072(14) -0.0040(16)
C01K 0.060(2) 0.081(3) 0.066(2) -0.028(2) -0.0140(16) 0.0095(18)
C01L 0.082(2) 0.092(3) 0.061(2) -0.043(2) -0.0175(18) 0.016(2)
C01M 0.096(3) 0.089(3) 0.059(2) -0.036(2) 0.024(2) -0.006(2)
C01N 0.0583(19) 0.056(2) 0.068(2) -0.0117(17) 0.0101(16) 0.0052(16)
C01O 0.068(2) 0.078(3) 0.068(2) -0.009(2) 0.0080(18) -0.010(2)
C01P 0.086(3) 0.0456(19) 0.074(2) -0.0257(17) 0.0262(19) -0.0107(17)
C01Q 0.071(2) 0.079(3) 0.066(2) -0.008(2) -0.0091(18) 0.015(2)
C01R 0.085(2) 0.0452(19) 0.078(2) -0.0260(18) -0.0249(19) 0.0162(17)
C01S 0.097(3) 0.095(3) 0.063(2) -0.037(2) -0.030(2) 0.011(2)
C01T 0.081(2) 0.079(3) 0.076(2) -0.039(2) 0.032(2) -0.028(2)
C01U 0.083(3) 0.079(3) 0.074(2) -0.041(2) -0.0365(19) 0.035(2)
C01V 0.101(3) 0.099(4) 0.081(3) -0.044(3) 0.046(2) -0.031(3)
C01W 0.074(3) 0.062(3) 0.101(3) -0.009(2) 0.005(2) 0.021(2)
C01X 0.080(3) 0.065(3) 0.093(3) -0.010(2) -0.006(2) -0.015(2)
C01Y 0.091(3) 0.053(2) 0.110(3) -0.036(2) 0.025(2) 0.010(2)
C01Z 0.092(3) 0.054(3) 0.129(4) -0.026(3) 0.025(3) 0.018(2)
C020 0.057(2) 0.145(5) 0.095(3) -0.056(3) 0.011(2) -0.004(3)
C021 0.089(3) 0.057(2) 0.112(3) -0.039(2) -0.026(3) -0.001(2)
C022 0.053(2) 0.143(5) 0.103(3) -0.055(3) -0.016(2) 0.016(2)
C023 0.094(3) 0.100(3) 0.085(3) -0.045(3) -0.048(2) 0.037(3)
C024 0.093(3) 0.051(2) 0.127(4) -0.020(3) -0.027(3) -0.012(2)
C025 0.067(3) 0.213(7) 0.100(3) -0.093(4) -0.036(2) 0.034(3)
C026 0.062(2) 0.228(7) 0.109(4) -0.103(4) 0.037(2) -0.032(3)
C027 0.097(4) 0.091(4) 0.154(5) -0.040(4) -0.047(3) 0.034(3)
C028 0.094(3) 0.089(4) 0.143(5) -0.039(3) 0.042(3) -0.026(3)

loop_
_atom_type_symbol
_atom_type_description
_atom_type_scat_dispersion_real
_atom_type_scat_dispersion_imag
_atom_type_scat_source
C C 0.0033 0.0016 'International Tables Vol C Tables 4.2.6.8 and 6.1.1.4'
H H 0.0000 0.0000 'International Tables Vol C Tables 4.2.6.8 and 6.1.1.4'
Br Br -0.2901 2.4595 'International Tables Vol C Tables 4.2.6.8 and 6.1.1.4'
N N 0.0061 0.0033 'International Tables Vol C Tables 4.2.6.8 and 6.1.1.4'
O O 0.0106 0.0060 'International Tables Vol C Tables 4.2.6.8 and 6.1.1.4'

loop_
_geom_angle_atom_site_label_1
_geom_angle_atom_site_label_2
_geom_angle_atom_site_label_3
_geom_angle
_geom_angle_site_symmetry_1
_geom_angle_site_symmetry_3
_geom_angle_publ_flag
C00Q N007 H007 119(2) . . ?
C00T N007 C00Q 123.1(3) . . ?
C00T N007 H007 118(2) . . ?
C00P N008 H008 121(3) . . ?
C00V N008 C00P 123.9(3) . . ?
C00V N008 H008 114(3) . . ?
C00M N009 C01F 117.5(3) . . ?
C00R N00A C01L 117.9(3) . . ?
C00K N00B C01E 127.4(3) . . ?
C00K N00B H00B 116(3) . . ?
C01E N00B H00B 116(3) . . ?
C00F N00C C01J 127.4(3) . . ?
C00F N00C H00C 115(3) . . ?
C01J N00C H00C 117(3) . . ?
C00O C00D C00E 118.3(3) . . ?
C019 C00D C00E 123.9(3) . . ?
C019 C00D C00O 117.8(3) . . ?
C00G C00E C00D 122.7(2) . . ?
C00Z C00E C00D 117.5(2) . . ?
C00Z C00E C00G 119.8(3) . . ?
O004 C00F N00C 124.0(3) . . ?
O004 C00F C00Q 122.0(2) . . ?
N00C C00F C00Q 114.0(3) . . ?
C00E C00G C00N 119.6(3) . . ?
C00E C00G C00P 118.8(2) . . ?
C00N C00G C00P 121.6(2) . . ?
C00J C00H C00I 122.7(2) . . ?
C00J C00H C00Y 119.7(3) . . ?
C00Y C00H C00I 117.5(2) . . ?
C00U C00I C00H 118.5(3) . . ?
C00U C00I C01A 118.0(3) . . ?
C01A C00I C00H 123.4(3) . . ?
C00H C00J C00L 119.3(3) . . ?
C00H C00J C00Q 119.1(3) . . ?
C00L C00J C00Q 121.6(2) . . ?
O005 C00K N00B 124.8(3) . . ?
O005 C00K C00P 121.1(2) . . ?
N00B C00K C00P 114.0(2) . . ?
C00J C00L C00W 120.1(3) . . ?
C00J C00L C016 122.9(3) . . ?
C00W C00L C016 117.0(3) . . ?
N009 C00M C00T 116.6(3) . . ?
N009 C00M C01T 123.3(3) . . ?
C01T C00M C00T 120.1(3) . . ?
C00G C00N C00S 119.6(3) . . ?
C00G C00N C012 123.3(3) . . ?
C00S C00N C012 117.1(3) . . ?
C00D C00O H00O 120.0 . . ?
C010 C00O C00D 120.0(3) . . ?
C010 C00O H00O 120.0 . . ?
N008 C00P C00G 114.9(2) . . ?
N008 C00P C00K 107.6(2) . . ?
N008 C00P H00P 107.5 . . ?
C00G C00P C00K 111.7(2) . . ?
C00G C00P H00P 107.5 . . ?
C00K C00P H00P 107.5 . . ?
N007 C00Q C00F 107.0(2) . . ?
N007 C00Q C00J 115.0(2) . . ?
N007 C00Q H00Q 107.2 . . ?
C00F C00Q H00Q 107.2 . . ?
C00J C00Q C00F 112.8(2) . . ?
C00J C00Q H00Q 107.2 . . ?
N00A C00R C00V 117.0(3) . . ?
N00A C00R C01U 123.3(3) . . ?
C01U C00R C00V 119.7(3) . . ?
C00N C00S C011 120.8(3) . . ?
C00X C00S C00N 120.2(3) . . ?
C00X C00S C011 119.0(3) . . ?
O003 C00T N007 124.5(3) . . ?
O003 C00T C00M 121.7(3) . . ?
N007 C00T C00M 113.8(3) . . ?
C00I C00U H00U 119.9 . . ?
C015 C00U C00I 120.1(3) . . ?
C015 C00U H00U 119.9 . . ?
O006 C00V N008 123.2(3) . . ?
O006 C00V C00R 122.5(3) . . ?
N008 C00V C00R 114.4(3) . . ?
C00L C00W C014 119.8(3) . . ?
C00L C00W C018 121.1(3) . . ?
C014 C00W C018 119.0(3) . . ?
C00S C00X C01I 118.9(3) . . ?
C00Z C00X C00S 118.4(3) . . ?
C00Z C00X C01I 122.8(3) . . ?
C00H C00Y H00Y 118.6 . . ?
C014 C00Y C00H 122.9(3) . . ?
C014 C00Y H00Y 118.6 . . ?
C00E C00Z C00X 122.5(3) . . ?
C00E C00Z H00Z 118.8 . . ?
C00X C00Z H00Z 118.8 . . ?
C00O C010 Br01 117.6(2) . . ?
C017 C010 Br01 119.9(2) . . ?
C017 C010 C00O 122.4(3) . . ?
C01C C011 C00S 119.6(3) . . ?
C01G C011 C00S 120.8(3) . . ?
C01G C011 C01C 119.6(3) . . ?
C00N C012 H012 119.3 . . ?
C01D C012 C00N 121.4(3) . . ?
C01D C012 H012 119.3 . . ?
C015 C013 H013 121.0 . . ?
C015 C013 C01P 117.9(3) . . ?
C01P C013 H013 121.0 . . ?
C00W C014 C01K 118.9(3) . . ?
C00Y C014 C00W 118.2(3) . . ?
C00Y C014 C01K 122.9(3) . . ?
C00U C015 Br02 118.0(2) . . ?
C013 C015 Br02 119.6(3) . . ?
C013 C015 C00U 122.4(3) . . ?
C00L C016 H016 119.5 . . ?
C01H C016 C00L 120.9(3) . . ?
C01H C016 H016 119.5 . . ?
C010 C017 H017 121.1 . . ?
C010 C017 C01R 117.8(3) . . ?
C01R C017 H017 121.1 . . ?
C01B C018 C00W 119.4(3) . . ?
C01N C018 C00W 120.9(3) . . ?
C01N C018 C01B 119.6(3) . . ?
C00D C019 H019 119.6 . . ?
C01R C019 C00D 120.8(3) . . ?
C01R C019 H019 119.6 . . ?
C00I C01A H01A 119.5 . . ?
C01P C01A C00I 120.9(3) . . ?
C01P C01A H01A 119.5 . . ?
C01H C01B C018 118.5(3) . . ?
C01Y C01B C018 118.5(4) . . ?
C01Y C01B C01H 123.1(4) . . ?
C01D C01C C011 117.9(3) . . ?
C021 C01C C011 118.5(4) . . ?
C021 C01C C01D 123.6(4) . . ?
C012 C01D C01C 122.9(3) . . ?
C012 C01D H01D 118.6 . . ?
C01C C01D H01D 118.6 . . ?
N00B C01E C020 109.9(3) . . ?
N00B C01E C025 106.5(3) . . ?
N00B C01E C027 109.2(3) . . ?
C025 C01E C020 108.0(3) . . ?
C027 C01E C020 110.7(4) . . ?
C027 C01E C025 112.5(4) . . ?
N009 C01F H01F 118.5 . . ?
N009 C01F C01M 123.0(4) . . ?
C01M C01F H01F 118.5 . . ?
C011 C01G C01O 118.5(3) . . ?
C01X C01G C011 119.6(4) . . ?
C01X C01G C01O 122.0(4) . . ?
C016 C01H C01B 122.7(3) . . ?
C016 C01H H01H 118.6 . . ?
C01B C01H H01H 118.6 . . ?
C00X C01I H01I 119.5 . . ?
C01O C01I C00X 120.9(4) . . ?
C01O C01I H01I 119.5 . . ?
N00C C01J C022 110.0(3) . . ?
N00C C01J C026 105.8(3) . . ?
N00C C01J C028 110.0(3) . . ?
C022 C01J C026 108.4(4) . . ?
C028 C01J C022 111.2(4) . . ?
C028 C01J C026 111.3(4) . . ?
C014 C01K H01K 119.8 . . ?
C01Q C01K C014 120.5(4) . . ?
C01Q C01K H01K 119.8 . . ?
N00A C01L H01L 118.7 . . ?
N00A C01L C01S 122.6(4) . . ?
C01S C01L H01L 118.7 . . ?
C01F C01M H01M 120.5 . . ?
C01V C01M C01F 118.9(3) . . ?
C01V C01M H01M 120.5 . . ?
C018 C01N C01Q 118.5(3) . . ?
C01W C01N C018 120.2(4) . . ?
C01W C01N C01Q 121.2(4) . . ?
C01G C01O H01O 119.1 . . ?
C01I C01O C01G 121.8(4) . . ?
C01I C01O H01O 119.1 . . ?
C013 C01P C01A 120.6(3) . . ?
C013 C01P H01P 119.7 . . ?
C01A C01P H01P 119.7 . . ?
C01K C01Q C01N 122.0(4) . . ?
C01K C01Q H01Q 119.0 . . ?
C01N C01Q H01Q 119.0 . . ?
C017 C01R C019 121.1(3) . . ?
C017 C01R H01R 119.4 . . ?
C019 C01R H01R 119.4 . . ?
C01L C01S H01S 120.4 . . ?
C023 C01S C01L 119.3(4) . . ?
C023 C01S H01S 120.4 . . ?
C00M C01T H01T 121.1 . . ?
C00M C01T C01V 117.8(4) . . ?
C01V C01T H01T 121.1 . . ?
C00R C01U H01U 120.8 . . ?
C023 C01U C00R 118.4(4) . . ?
C023 C01U H01U 120.8 . . ?
C01M C01V C01T 119.5(4) . . ?
C01M C01V H01V 120.2 . . ?
C01T C01V H01V 120.2 . . ?
C01N C01W H01W 120.4 . . ?
C01Z C01W C01N 119.1(4) . . ?
C01Z C01W H01W 120.4 . . ?
C01G C01X H01X 119.6 . . ?
C024 C01X C01G 120.8(4) . . ?
C024 C01X H01X 119.6 . . ?
C01B C01Y H01Y 119.4 . . ?
C01Z C01Y C01B 121.2(5) . . ?
C01Z C01Y H01Y 119.4 . . ?
C01W C01Z H01Z 119.3 . . ?
C01Y C01Z C01W 121.3(4) . . ?
C01Y C01Z H01Z 119.3 . . ?
C01E C020 H02A 109.5 . . ?
C01E C020 H02B 109.5 . . ?
C01E C020 H02C 109.5 . . ?
H02A C020 H02B 109.5 . . ?
H02A C020 H02C 109.5 . . ?
H02B C020 H02C 109.5 . . ?
C01C C021 H021 119.4 . . ?
C024 C021 C01C 121.1(5) . . ?
C024 C021 H021 119.4 . . ?
C01J C022 H02J 109.5 . . ?
C01J C022 H02K 109.5 . . ?
C01J C022 H02L 109.5 . . ?
H02J C022 H02K 109.5 . . ?
H02J C022 H02L 109.5 . . ?
H02K C022 H02L 109.5 . . ?
C01S C023 C01U 118.5(4) . . ?
C01S C023 H023 120.7 . . ?
C01U C023 H023 120.7 . . ?
C01X C024 H024 119.8 . . ?
C021 C024 C01X 120.4(4) . . ?
C021 C024 H024 119.8 . . ?
C01E C025 H02D 109.5 . . ?
C01E C025 H02E 109.5 . . ?
C01E C025 H02F 109.5 . . ?
H02D C025 H02E 109.5 . . ?
H02D C025 H02F 109.5 . . ?
H02E C025 H02F 109.5 . . ?
C01J C026 H02M 109.5 . . ?
C01J C026 H02N 109.5 . . ?
C01J C026 H02O 109.5 . . ?
H02M C026 H02N 109.5 . . ?
H02M C026 H02O 109.5 . . ?
H02N C026 H02O 109.5 . . ?
C01E C027 H02G 109.5 . . ?
C01E C027 H02H 109.5 . . ?
C01E C027 H02I 109.5 . . ?
H02G C027 H02H 109.5 . . ?
H02G C027 H02I 109.5 . . ?
H02H C027 H02I 109.5 . . ?
C01J C028 H02P 109.5 . . ?
C01J C028 H02Q 109.5 . . ?
C01J C028 H02R 109.5 . . ?
H02P C028 H02Q 109.5 . . ?
H02P C028 H02R 109.5 . . ?
H02Q C028 H02R 109.5 . . ?

loop_
_geom_bond_atom_site_label_1
_geom_bond_atom_site_label_2
_geom_bond_distance
_geom_bond_site_symmetry_2
_geom_bond_publ_flag
Br01 C010 1.907(3) . ?
Br02 C015 1.894(3) . ?
O003 C00T 1.213(4) . ?
O004 C00F 1.209(3) . ?
O005 C00K 1.209(3) . ?
O006 C00V 1.216(4) . ?
N007 C00Q 1.448(3) . ?
N007 C00T 1.338(4) . ?
N007 H007 0.77(3) . ?
N008 C00P 1.440(3) . ?
N008 C00V 1.344(4) . ?
N008 H008 0.73(3) . ?
N009 C00M 1.335(4) . ?
N009 C01F 1.339(4) . ?
N00A C00R 1.315(4) . ?
N00A C01L 1.346(4) . ?
N00B C00K 1.334(4) . ?
N00B C01E 1.476(4) . ?
N00B H00B 0.69(4) . ?
N00C C00F 1.329(4) . ?
N00C C01J 1.466(4) . ?
N00C H00C 0.70(3) . ?
C00D C00E 1.498(4) . ?
C00D C00O 1.398(4) . ?
C00D C019 1.389(4) . ?
C00E C00G 1.402(4) . ?
C00E C00Z 1.391(4) . ?
C00F C00Q 1.538(4) . ?
C00G C00N 1.420(4) . ?
C00G C00P 1.537(4) . ?
C00H C00I 1.497(4) . ?
C00H C00J 1.403(4) . ?
C00H C00Y 1.403(4) . ?
C00I C00U 1.383(4) . ?
C00I C01A 1.389(4) . ?
C00J C00L 1.417(4) . ?
C00J C00Q 1.533(4) . ?
C00K C00P 1.547(4) . ?
C00L C00W 1.426(4) . ?
C00L C016 1.456(4) . ?
C00M C00T 1.506(4) . ?
C00M C01T 1.383(4) . ?
C00N C00S 1.425(4) . ?
C00N C012 1.439(4) . ?
C00O H00O 0.9300 . ?
C00O C010 1.382(4) . ?
C00P H00P 0.9800 . ?
C00Q H00Q 0.9800 . ?
C00R C00V 1.502(4) . ?
C00R C01U 1.389(4) . ?
C00S C00X 1.415(4) . ?
C00S C011 1.435(4) . ?
C00U H00U 0.9300 . ?
C00U C015 1.378(4) . ?
C00W C014 1.427(4) . ?
C00W C018 1.428(4) . ?
C00X C00Z 1.397(4) . ?
C00X C01I 1.437(5) . ?
C00Y H00Y 0.9300 . ?
C00Y C014 1.384(4) . ?
C00Z H00Z 0.9300 . ?
C010 C017 1.366(5) . ?
C011 C01C 1.420(5) . ?
C011 C01G 1.406(5) . ?
C012 H012 0.9300 . ?
C012 C01D 1.347(5) . ?
C013 H013 0.9300 . ?
C013 C015 1.364(5) . ?
C013 C01P 1.383(5) . ?
C014 C01K 1.448(4) . ?
C016 H016 0.9300 . ?
C016 C01H 1.346(5) . ?
C017 H017 0.9300 . ?
C017 C01R 1.383(5) . ?
C018 C01B 1.419(5) . ?
C018 C01N 1.410(5) . ?
C019 H019 0.9300 . ?
C019 C01R 1.388(5) . ?
C01A H01A 0.9300 . ?
C01A C01P 1.384(5) . ?
C01B C01H 1.418(5) . ?
C01B C01Y 1.408(5) . ?
C01C C01D 1.418(5) . ?
C01C C021 1.406(5) . ?
C01D H01D 0.9300 . ?
C01E C020 1.524(5) . ?
C01E C025 1.513(5) . ?
C01E C027 1.509(6) . ?
C01F H01F 0.9300 . ?
C01F C01M 1.373(5) . ?
C01G C01O 1.419(6) . ?
C01G C01X 1.397(6) . ?
C01H H01H 0.9300 . ?
C01I H01I 0.9300 . ?
C01I C01O 1.356(6) . ?
C01J C022 1.521(5) . ?
C01J C026 1.526(5) . ?
C01J C028 1.500(6) . ?
C01K H01K 0.9300 . ?
C01K C01Q 1.356(6) . ?
C01L H01L 0.9300 . ?
C01L C01S 1.377(6) . ?
C01M H01M 0.9300 . ?
C01M C01V 1.366(6) . ?
C01N C01Q 1.426(6) . ?
C01N C01W 1.410(6) . ?
C01O H01O 0.9300 . ?
C01P H01P 0.9300 . ?
C01Q H01Q 0.9300 . ?
C01R H01R 0.9300 . ?
C01S H01S 0.9300 . ?
C01S C023 1.371(6) . ?
C01T H01T 0.9300 . ?
C01T C01V 1.383(5) . ?
C01U H01U 0.9300 . ?
C01U C023 1.389(5) . ?
C01V H01V 0.9300 . ?
C01W H01W 0.9300 . ?
C01W C01Z 1.390(7) . ?
C01X H01X 0.9300 . ?
C01X C024 1.376(7) . ?
C01Y H01Y 0.9300 . ?
C01Y C01Z 1.368(7) . ?
C01Z H01Z 0.9300 . ?
C020 H02A 0.9600 . ?
C020 H02B 0.9600 . ?
C020 H02C 0.9600 . ?
C021 H021 0.9300 . ?
C021 C024 1.374(7) . ?
C022 H02J 0.9600 . ?
C022 H02K 0.9600 . ?
C022 H02L 0.9600 . ?
C023 H023 0.9300 . ?
C024 H024 0.9300 . ?
C025 H02D 0.9600 . ?
C025 H02E 0.9600 . ?
C025 H02F 0.9600 . ?
C026 H02M 0.9600 . ?
C026 H02N 0.9600 . ?
C026 H02O 0.9600 . ?
C027 H02G 0.9600 . ?
C027 H02H 0.9600 . ?
C027 H02I 0.9600 . ?
C028 H02P 0.9600 . ?
C028 H02Q 0.9600 . ?
C028 H02R 0.9600 . ?

loop_
_geom_torsion_atom_site_label_1
_geom_torsion_atom_site_label_2
_geom_torsion_atom_site_label_3
_geom_torsion_atom_site_label_4
_geom_torsion
_geom_torsion_site_symmetry_1
_geom_torsion_site_symmetry_2
_geom_torsion_site_symmetry_3
_geom_torsion_site_symmetry_4
_geom_torsion_publ_flag
Br01 C010 C017 C01R -177.7(3) . . . . ?
O004 C00F C00Q N007 -6.8(4) . . . . ?
O004 C00F C00Q C00J 120.6(3) . . . . ?
O005 C00K C00P N008 6.4(4) . . . . ?
O005 C00K C00P C00G -120.6(3) . . . . ?
N009 C00M C00T O003 -175.7(3) . . . . ?
N009 C00M C00T N007 3.2(4) . . . . ?
N009 C00M C01T C01V 0.6(6) . . . . ?
N009 C01F C01M C01V 1.0(7) . . . . ?
N00A C00R C00V O006 176.0(3) . . . . ?
N00A C00R C00V N008 -3.8(4) . . . . ?
N00A C00R C01U C023 0.1(6) . . . . ?
N00A C01L C01S C023 -0.4(7) . . . . ?
N00B C00K C00P N008 -172.2(3) . . . . ?
N00B C00K C00P C00G 60.8(3) . . . . ?
N00C C00F C00Q N007 171.4(3) . . . . ?
N00C C00F C00Q C00J -61.1(4) . . . . ?
C00D C00E C00G C00N -176.8(2) . . . . ?
C00D C00E C00G C00P 2.0(4) . . . . ?
C00D C00E C00Z C00X 178.2(3) . . . . ?
C00D C00O C010 Br01 177.9(2) . . . . ?
C00D C00O C010 C017 -0.4(5) . . . . ?
C00D C019 C01R C017 -0.4(6) . . . . ?
C00E C00D C00O C010 178.1(3) . . . . ?
C00E C00D C019 C01R -177.7(3) . . . . ?
C00E C00G C00N C00S -1.5(4) . . . . ?
C00E C00G C00N C012 176.9(2) . . . . ?
C00E C00G C00P N008 128.8(3) . . . . ?
C00E C00G C00P C00K -108.3(3) . . . . ?
C00F N00C C01J C022 60.8(5) . . . . ?
C00F N00C C01J C026 177.7(4) . . . . ?
C00F N00C C01J C028 -62.0(5) . . . . ?
C00G C00E C00Z C00X 1.8(4) . . . . ?
C00G C00N C00S C00X 2.5(4) . . . . ?
C00G C00N C00S C011 -176.6(2) . . . . ?
C00G C00N C012 C01D 176.2(3) . . . . ?
C00H C00I C00U C015 -178.8(3) . . . . ?
C00H C00I C01A C01P 177.7(3) . . . . ?
C00H C00J C00L C00W 1.6(4) . . . . ?
C00H C00J C00L C016 -177.0(2) . . . . ?
C00H C00J C00Q N007 -128.5(3) . . . . ?
C00H C00J C00Q C00F 108.4(3) . . . . ?
C00H C00Y C014 C00W 0.3(4) . . . . ?
C00H C00Y C014 C01K -179.7(3) . . . . ?
C00I C00H C00J C00L 176.4(2) . . . . ?
C00I C00H C00J C00Q -1.8(4) . . . . ?
C00I C00H C00Y C014 -177.5(3) . . . . ?
C00I C00U C015 Br02 -177.4(2) . . . . ?
C00I C00U C015 C013 1.9(5) . . . . ?
C00I C01A C01P C013 0.1(6) . . . . ?
C00J C00H C00I C00U -106.7(3) . . . . ?
C00J C00H C00I C01A 75.6(4) . . . . ?
C00J C00H C00Y C014 -1.3(4) . . . . ?
C00J C00L C00W C014 -2.6(4) . . . . ?
C00J C00L C00W C018 176.5(2) . . . . ?
C00J C00L C016 C01H -176.1(3) . . . . ?
C00K N00B C01E C020 -60.2(5) . . . . ?
C00K N00B C01E C025 -176.8(4) . . . . ?
C00K N00B C01E C027 61.4(5) . . . . ?
C00L C00J C00Q N007 53.4(4) . . . . ?
C00L C00J C00Q C00F -69.7(3) . . . . ?
C00L C00W C014 C00Y 1.6(4) . . . . ?
C00L C00W C014 C01K -178.4(3) . . . . ?
C00L C00W C018 C01B -0.2(4) . . . . ?
C00L C00W C018 C01N -178.9(3) . . . . ?
C00L C016 C01H C01B -0.5(5) . . . . ?
C00M N009 C01F C01M -0.6(6) . . . . ?
C00M C01T C01V C01M -0.3(7) . . . . ?
C00N C00G C00P N008 -52.4(3) . . . . ?
C00N C00G C00P C00K 70.5(3) . . . . ?
C00N C00S C00X C00Z -1.3(4) . . . . ?
C00N C00S C00X C01I 178.6(3) . . . . ?
C00N C00S C011 C01C 0.3(4) . . . . ?
C00N C00S C011 C01G 178.9(3) . . . . ?
C00N C012 C01D C01C 0.7(5) . . . . ?
C00O C00D C00E C00G 106.6(3) . . . . ?
C00O C00D C00E C00Z -69.6(3) . . . . ?
C00O C00D C019 C01R 0.6(5) . . . . ?
C00O C010 C017 C01R 0.5(5) . . . . ?
C00P N008 C00V O006 5.5(5) . . . . ?
C00P N008 C00V C00R -174.7(3) . . . . ?
C00P C00G C00N C00S 179.7(2) . . . . ?
C00P C00G C00N C012 -1.9(4) . . . . ?
C00Q N007 C00T O003 -5.7(5) . . . . ?
C00Q N007 C00T C00M 175.4(3) . . . . ?
C00Q C00J C00L C00W 179.7(2) . . . . ?
C00Q C00J C00L C016 1.1(4) . . . . ?
C00R N00A C01L C01S 0.5(6) . . . . ?
C00R C01U C023 C01S -0.1(7) . . . . ?
C00S C00N C012 C01D -5.4(4) . . . . ?
C00S C00X C00Z C00E -0.8(4) . . . . ?
C00S C00X C01I C01O 2.1(5) . . . . ?
C00S C011 C01C C01D -5.0(4) . . . . ?
C00S C011 C01C C021 175.1(3) . . . . ?
C00S C011 C01G C01O 2.8(5) . . . . ?
C00S C011 C01G C01X -176.2(3) . . . . ?
C00T N007 C00Q C00F -167.7(3) . . . . ?
C00T N007 C00Q C00J 66.2(4) . . . . ?
C00T C00M C01T C01V -179.6(4) . . . . ?
C00U C00I C01A C01P 0.0(5) . . . . ?
C00V N008 C00P C00G -67.1(4) . . . . ?
C00V N008 C00P C00K 167.8(3) . . . . ?
C00V C00R C01U C023 179.4(3) . . . . ?
C00W C00L C016 C01H 5.3(4) . . . . ?
C00W C014 C01K C01Q -2.7(5) . . . . ?
C00W C018 C01B C01H 5.0(4) . . . . ?
C00W C018 C01B C01Y -175.6(3) . . . . ?
C00W C018 C01N C01Q -2.6(5) . . . . ?
C00W C018 C01N C01W 176.3(3) . . . . ?
C00X C00S C011 C01C -178.8(3) . . . . ?
C00X C00S C011 C01G -0.2(4) . . . . ?
C00X C01I C01O C01G 0.5(6) . . . . ?
C00Y C00H C00I C00U 69.4(3) . . . . ?
C00Y C00H C00I C01A -108.3(3) . . . . ?
C00Y C00H C00J C00L 0.3(4) . . . . ?
C00Y C00H C00J C00Q -177.8(2) . . . . ?
C00Y C014 C01K C01Q 177.2(3) . . . . ?
C00Z C00E C00G C00N -0.6(4) . . . . ?
C00Z C00E C00G C00P 178.2(2) . . . . ?
C00Z C00X C01I C01O -177.9(3) . . . . ?
C010 C017 C01R C019 -0.1(6) . . . . ?
C011 C00S C00X C00Z 177.8(3) . . . . ?
C011 C00S C00X C01I -2.2(4) . . . . ?
C011 C01C C01D C012 4.7(5) . . . . ?
C011 C01C C021 C024 2.5(6) . . . . ?
C011 C01G C01O C01I -3.0(6) . . . . ?
C011 C01G C01X C024 -0.2(6) . . . . ?
C012 C00N C00S C00X -176.0(2) . . . . ?
C012 C00N C00S C011 4.9(4) . . . . ?
C014 C00W C018 C01B 178.9(3) . . . . ?
C014 C00W C018 C01N 0.1(4) . . . . ?
C014 C01K C01Q C01N 0.2(6) . . . . ?
C015 C013 C01P C01A 0.7(6) . . . . ?
C016 C00L C00W C014 176.1(3) . . . . ?
C016 C00L C00W C018 -4.9(4) . . . . ?
C018 C00W C014 C00Y -177.4(3) . . . . ?
C018 C00W C014 C01K 2.6(4) . . . . ?
C018 C01B C01H C016 -4.8(5) . . . . ?
C018 C01B C01Y C01Z -2.3(6) . . . . ?
C018 C01N C01Q C01K 2.5(6) . . . . ?
C018 C01N C01W C01Z 0.7(6) . . . . ?
C019 C00D C00E C00G -75.1(4) . . . . ?
C019 C00D C00E C00Z 108.6(3) . . . . ?
C019 C00D C00O C010 -0.2(4) . . . . ?
C01A C00I C00U C015 -0.9(4) . . . . ?
C01B C018 C01N C01Q 178.6(3) . . . . ?
C01B C018 C01N C01W -2.5(5) . . . . ?
C01B C01Y C01Z C01W 0.5(7) . . . . ?
C01C C011 C01G C01O -178.6(3) . . . . ?
C01C C011 C01G C01X 2.4(5) . . . . ?
C01C C021 C024 C01X -0.3(7) . . . . ?
C01D C01C C021 C024 -177.4(4) . . . . ?
C01E N00B C00K O005 3.5(6) . . . . ?
C01E N00B C00K C00P -177.9(3) . . . . ?
C01F N009 C00M C00T -180.0(3) . . . . ?
C01F N009 C00M C01T -0.2(5) . . . . ?
C01F C01M C01V C01T -0.5(7) . . . . ?
C01G C011 C01C C01D 176.3(3) . . . . ?
C01G C011 C01C C021 -3.5(5) . . . . ?
C01G C01X C024 C021 -0.9(7) . . . . ?
C01H C01B C01Y C01Z 177.1(4) . . . . ?
C01I C00X C00Z C00E 179.2(3) . . . . ?
C01J N00C C00F O004 -4.4(6) . . . . ?
C01J N00C C00F C00Q 177.4(3) . . . . ?
C01L N00A C00R C00V -179.6(3) . . . . ?
C01L N00A C00R C01U -0.3(5) . . . . ?
C01L C01S C023 C01U 0.2(7) . . . . ?
C01N C018 C01B C01H -176.2(3) . . . . ?
C01N C018 C01B C01Y 3.2(5) . . . . ?
C01N C01W C01Z C01Y 0.3(7) . . . . ?
C01O C01G C01X C024 -179.1(4) . . . . ?
C01P C013 C015 Br02 177.6(3) . . . . ?
C01P C013 C015 C00U -1.8(5) . . . . ?
C01Q C01N C01W C01Z 179.5(4) . . . . ?
C01T C00M C00T O003 4.5(5) . . . . ?
C01T C00M C00T N007 -176.6(3) . . . . ?
C01U C00R C00V O006 -3.3(5) . . . . ?
C01U C00R C00V N008 176.9(3) . . . . ?
C01W C01N C01Q C01K -176.4(4) . . . . ?
C01X C01G C01O C01I 176.0(4) . . . . ?
C01Y C01B C01H C016 175.8(3) . . . . ?
C021 C01C C01D C012 -175.5(3) . . . . ?
